data_7060963
loop_
_publ_author_name
'Singh, Vedeshwar Narayan'
'Sharma, Sitaram'

_publ_section_title
;
 The facile and efficient synthesis of novel monocyclic cis-\b-lactam
 conjugates with a 1-methyl-1H-imidazole-2-thiol nucleus
;
_journal_issue 41
_journal_name_full 'New Journal of Chemistry'
_journal_page_first 19347
_journal_page_last 19357
_journal_paper_doi 10.1039/D1NJ03566E
_journal_volume 45
_journal_year 2021
_chemical_formula_sum 'C H Cl N O S'
_chemical_formula_weight 110.54
_space_group_crystal_system triclinic
_space_group_IT_number 2
_space_group_name_Hall '-P 1'
_space_group_name_H-M_alt 'P -1'
_atom_sites_solution_hydrogens geom
_audit_creation_method SHELXL-2016/6
_audit_update_record
;
2021-03-01 deposited with the CCDC.	2021-09-20 downloaded from the CCDC.
;
_cell_angle_alpha 112.745(10)
_cell_angle_beta 91.875(10)
_cell_angle_gamma 106.279(9)
_cell_formula_units_Z 12
_cell_length_a 10.440(3)
_cell_length_b 11.519(3)
_cell_length_c 12.207(3)
_cell_measurement_temperature 232(2)
_cell_volume 1282.9(6)
_computing_structure_refinement 'SHELXL-2016/6 (Sheldrick, 2016)'
_computing_structure_solution 'SHELXT 2014/5 (Sheldrick, 2014)'
_diffrn_ambient_temperature 232(2)
_diffrn_measured_fraction_theta_full 0.989
_diffrn_measured_fraction_theta_max 0.989
_diffrn_radiation_type MoK\a
_diffrn_radiation_wavelength 0.71073
_diffrn_reflns_av_R_equivalents 0.0655
_diffrn_reflns_av_unetI/netI 0.0797
_diffrn_reflns_Laue_measured_fraction_full 0.989
_diffrn_reflns_Laue_measured_fraction_max 0.989
_diffrn_reflns_limit_h_max 12
_diffrn_reflns_limit_h_min -12
_diffrn_reflns_limit_k_max 13
_diffrn_reflns_limit_k_min -13
_diffrn_reflns_limit_l_max 14
_diffrn_reflns_limit_l_min -14
_diffrn_reflns_number 11997
_diffrn_reflns_point_group_measured_fraction_full 0.989
_diffrn_reflns_point_group_measured_fraction_max 0.989
_diffrn_reflns_theta_full 24.997
_diffrn_reflns_theta_max 24.997
_diffrn_reflns_theta_min 2.383
_exptl_absorpt_coefficient_mu 1.192
_exptl_crystal_density_diffrn 1.717
_exptl_crystal_F_000 660
_refine_diff_density_max 0.598
_refine_diff_density_min -0.532
_refine_diff_density_rms 0.101
_refine_ls_extinction_method none
_refine_ls_goodness_of_fit_ref 1.332
_refine_ls_hydrogen_treatment constr
_refine_ls_matrix_type full
_refine_ls_number_parameters 326
_refine_ls_number_reflns 4483
_refine_ls_number_restraints 0
_refine_ls_restrained_S_all 1.332
_refine_ls_R_factor_all 0.0845
_refine_ls_R_factor_gt 0.0741
_refine_ls_shift/su_max 0.000
_refine_ls_shift/su_mean 0.000
_refine_ls_structure_factor_coef Fsqd
_refine_ls_weighting_details 'w=1/[\s^2^(Fo^2^)+(0.1000P)^2^+0.1505P] where P=(Fo^2^+2Fc^2^)/3'
_refine_ls_weighting_scheme calc
_refine_ls_wR_factor_gt 0.2039
_refine_ls_wR_factor_ref 0.2147
_reflns_Friedel_coverage 0.000
_reflns_number_gt 3681
_reflns_number_total 4483
_reflns_threshold_expression 'I > 2\s(I)'
_cod_data_source_file d1nj03566e2.cif
_cod_data_source_block mo_NITPATNA6SN8A_0m_a
_cod_depositor_comments 'Adding full bibliography for 7060962--7060963.cif.'
_cod_database_code 7060963
_shelx_shelxl_version_number 2016/6
_shelx_space_group_comment
;
The symmetry employed for this shelxl refinement is uniquely defined
by the following loop, which should always be used as a source of
symmetry information in preference to the above space-group names.
They are only intended as comments.
;

loop_
_space_group_symop_operation_xyz
'x, y, z'
'-x, -y, -z'

loop_
_atom_site_label
_atom_site_type_symbol
_atom_site_fract_x
_atom_site_fract_y
_atom_site_fract_z
_atom_site_U_iso_or_equiv
_atom_site_adp_type
_atom_site_occupancy
_atom_site_site_symmetry_order
_atom_site_calc_flag
_atom_site_refinement_flags_posn
_atom_site_refinement_flags_adp
_atom_site_refinement_flags_occupancy
_atom_site_disorder_assembly
_atom_site_disorder_group
S001 S 0.15067(7) 0.46634(7) 0.67638(7) 0.0240(3) Uani 1 1 d . . . . .
Cl02 Cl 0.41567(10) 0.75423(9) 0.17314(8) 0.0462(3) Uani 1 1 d . . . . .
O003 O 0.0104(2) 0.84398(19) 0.82752(17) 0.0254(5) Uani 1 1 d . . . . .
O004 O -0.0166(2) 0.9367(2) 0.61693(19) 0.0322(6) Uani 1 1 d . . . . .
N005 N 0.0975(3) 0.7757(2) 0.5692(2) 0.0251(6) Uani 1 1 d . . . . .
N006 N 0.3070(3) 0.4290(3) 0.4979(2) 0.0300(7) Uani 1 1 d . . . . .
N007 N 0.2839(3) 0.2834(2) 0.5806(2) 0.0306(7) Uani 1 1 d . . . . .
C008 C 0.2577(3) 0.6350(3) 0.7379(2) 0.0216(7) Uani 1 1 d . . . . .
C009 C -0.0140(3) 0.7757(3) 0.9012(3) 0.0243(7) Uani 1 1 d . . . . .
C00A C 0.2151(3) 0.7283(3) 0.7228(2) 0.0226(7) Uani 1 1 d . . . . .
C00B C 0.3906(3) 0.6701(3) 0.8127(2) 0.0234(7) Uani 1 1 d . . . . .
C00C C 0.1744(3) 0.7738(3) 0.4763(3) 0.0249(7) Uani 1 1 d . . . . .
C00D C -0.0692(3) 0.6386(3) 0.8578(3) 0.0266(7) Uani 1 1 d . . . . .
H00D H -0.089579 0.585469 0.774598 0.032 Uiso 1 1 calc R U . . .
C00E C 0.0850(3) 0.6968(3) 0.6422(2) 0.0232(7) Uani 1 1 d . . . . .
H00E H 0.042941 0.600421 0.593090 0.028 Uiso 1 1 calc R U . . .
C00F C 0.2529(3) 0.3912(3) 0.5793(3) 0.0247(7) Uani 1 1 d . . . . .
C00G C 0.2534(3) 0.8549(3) 0.3287(3) 0.0307(8) Uani 1 1 d . . . . .
H00G H 0.257440 0.913225 0.291318 0.037 Uiso 1 1 calc R U . . .
C00H C 0.4249(3) 0.5828(3) 0.8533(3) 0.0287(7) Uani 1 1 d . . . . .
H00H H 0.361854 0.499107 0.835545 0.034 Uiso 1 1 calc R U . . .
C00I C 0.2460(3) 0.6830(3) 0.4390(3) 0.0265(7) Uani 1 1 d . . . . .
H00I H 0.243430 0.625379 0.476897 0.032 Uiso 1 1 calc R U . . .
C00J C 0.1775(3) 0.8599(3) 0.4204(3) 0.0279(7) Uani 1 1 d . . . . .
H00J H 0.128674 0.920398 0.444822 0.033 Uiso 1 1 calc R U . . .
C00K C -0.0205(3) 0.7659(3) 0.7027(3) 0.0241(7) Uani 1 1 d . . . . .
H00K H -0.114322 0.704168 0.677691 0.029 Uiso 1 1 calc R U . . .
C00L C 0.0185(3) 0.8546(3) 1.0244(3) 0.0273(7) Uani 1 1 d . . . . .
H00L H 0.057759 0.947140 1.052971 0.033 Uiso 1 1 calc R U . . .
C00M C 0.0145(3) 0.8469(3) 0.6267(3) 0.0253(7) Uani 1 1 d . . . . .
C00N C 0.4508(3) 0.8856(3) 0.7902(3) 0.0326(8) Uani 1 1 d . . . . .
H00A H 0.472170 0.864184 0.708490 0.039 Uiso 1 1 calc R U . . .
H00B H 0.505141 0.977612 0.840840 0.039 Uiso 1 1 calc R U . . .
C00O C -0.0936(3) 0.5816(3) 0.9402(3) 0.0338(8) Uani 1 1 d . . . . .
H00O H -0.131466 0.489054 0.912337 0.041 Uiso 1 1 calc R U . . .
C00P C 0.4865(3) 0.7943(3) 0.8382(3) 0.0271(7) Uani 1 1 d . . . . .
C00Q C 0.3015(3) 0.8725(3) 0.7881(3) 0.0291(7) Uani 1 1 d . . . . .
H00C H 0.283026 0.907946 0.870749 0.035 Uiso 1 1 calc R U . . .
H00F H 0.278552 0.924375 0.747623 0.035 Uiso 1 1 calc R U . . .
C00R C 0.5522(3) 0.6189(4) 0.9199(3) 0.0342(8) Uani 1 1 d . . . . .
H00R H 0.574288 0.559522 0.946606 0.041 Uiso 1 1 calc R U . . .
C00S C 0.6455(3) 0.7421(3) 0.9466(3) 0.0346(8) Uani 1 1 d . . . . .
H00S H 0.730763 0.766689 0.992031 0.041 Uiso 1 1 calc R U . . .
C00T C 0.6131(3) 0.8290(3) 0.9063(3) 0.0339(8) Uani 1 1 d . . . . .
H00T H 0.676825 0.912534 0.924890 0.041 Uiso 1 1 calc R U . . .
C00U C 0.3208(3) 0.6776(3) 0.3467(3) 0.0300(7) Uani 1 1 d . . . . .
H00U H 0.368995 0.616589 0.321497 0.036 Uiso 1 1 calc R U . . .
C00V C 0.3617(3) 0.2510(3) 0.4916(3) 0.0392(9) Uani 1 1 d . . . . .
H00V H 0.397637 0.180358 0.468724 0.047 Uiso 1 1 calc R U . . .
C00W C -0.0626(3) 0.6599(3) 1.0625(3) 0.0348(8) Uani 1 1 d . . . . .
H00W H -0.079029 0.620608 1.117527 0.042 Uiso 1 1 calc R U . . .
C00X C -0.0074(3) 0.7960(3) 1.1037(3) 0.0334(8) Uani 1 1 d . . . . .
H00X H 0.012579 0.849070 1.186924 0.040 Uiso 1 1 calc R U . . .
C00Y C 0.3763(3) 0.3422(3) 0.4430(3) 0.0357(8) Uani 1 1 d . . . . .
H00Y H 0.426544 0.345082 0.380988 0.043 Uiso 1 1 calc R U . . .
C00Z C 0.3238(3) 0.7632(3) 0.2917(3) 0.0309(8) Uani 1 1 d . . . . .
C010 C 0.2392(4) 0.2116(3) 0.6560(3) 0.0400(9) Uani 1 1 d . . . . .
H01A H 0.224666 0.272096 0.732140 0.060 Uiso 1 1 calc R U . . .
H01B H 0.307846 0.174992 0.670375 0.060 Uiso 1 1 calc R U . . .
H01C H 0.155421 0.140122 0.615233 0.060 Uiso 1 1 calc R U . . .

loop_
_atom_site_aniso_label
_atom_site_aniso_U_11
_atom_site_aniso_U_22
_atom_site_aniso_U_33
_atom_site_aniso_U_23
_atom_site_aniso_U_13
_atom_site_aniso_U_12
S001 0.0225(4) 0.0173(4) 0.0258(4) 0.0047(3) 0.0042(3) 0.0030(3)
Cl02 0.0570(6) 0.0427(6) 0.0405(6) 0.0181(4) 0.0253(4) 0.0150(5)
O003 0.0314(12) 0.0194(11) 0.0192(10) 0.0031(9) 0.0028(9) 0.0059(9)
O004 0.0340(13) 0.0308(13) 0.0331(13) 0.0126(10) 0.0024(10) 0.0134(10)
N005 0.0306(14) 0.0245(14) 0.0179(12) 0.0079(11) 0.0013(11) 0.0070(11)
N006 0.0276(14) 0.0262(15) 0.0264(14) 0.0036(12) 0.0052(11) 0.0042(11)
N007 0.0301(15) 0.0174(13) 0.0342(15) 0.0026(11) 0.0054(12) 0.0043(11)
C008 0.0241(15) 0.0183(15) 0.0150(13) 0.0025(11) 0.0049(11) 0.0021(12)
C009 0.0209(15) 0.0251(16) 0.0243(16) 0.0074(13) 0.0041(12) 0.0074(12)
C00A 0.0250(16) 0.0192(15) 0.0166(14) 0.0023(12) 0.0046(12) 0.0038(12)
C00B 0.0225(15) 0.0259(16) 0.0169(14) 0.0032(12) 0.0044(11) 0.0083(12)
C00C 0.0229(15) 0.0249(16) 0.0188(14) 0.0038(13) -0.0010(12) 0.0038(12)
C00D 0.0267(16) 0.0241(16) 0.0249(15) 0.0058(13) 0.0052(13) 0.0082(13)
C00E 0.0266(16) 0.0201(15) 0.0181(14) 0.0048(12) -0.0004(12) 0.0050(12)
C00F 0.0222(15) 0.0142(15) 0.0247(16) -0.0008(12) -0.0001(12) -0.0002(11)
C00G 0.0351(18) 0.0257(17) 0.0233(16) 0.0079(14) 0.0000(14) 0.0014(14)
C00H 0.0271(17) 0.0283(17) 0.0271(16) 0.0090(14) 0.0035(13) 0.0070(13)
C00I 0.0314(17) 0.0213(16) 0.0223(15) 0.0052(13) 0.0009(13) 0.0074(13)
C00J 0.0277(17) 0.0264(17) 0.0250(16) 0.0080(14) -0.0021(13) 0.0062(13)
C00K 0.0254(16) 0.0190(15) 0.0210(15) 0.0031(12) -0.0008(12) 0.0048(12)
C00L 0.0226(15) 0.0267(17) 0.0265(16) 0.0042(13) 0.0004(12) 0.0091(13)
C00M 0.0234(16) 0.0258(17) 0.0205(15) 0.0045(13) 0.0000(12) 0.0065(13)
C00N 0.0300(17) 0.0204(16) 0.0345(18) 0.0059(14) 0.0019(14) -0.0027(13)
C00O 0.0318(18) 0.0291(18) 0.0384(19) 0.0124(15) 0.0080(15) 0.0086(14)
C00P 0.0241(16) 0.0260(17) 0.0213(15) 0.0022(13) 0.0029(12) 0.0041(13)
C00Q 0.0312(17) 0.0195(16) 0.0282(16) 0.0041(13) -0.0024(13) 0.0047(13)
C00R 0.0305(18) 0.044(2) 0.0281(17) 0.0138(16) 0.0030(14) 0.0140(15)
C00S 0.0220(17) 0.047(2) 0.0255(17) 0.0052(15) 0.0003(13) 0.0110(15)
C00T 0.0232(17) 0.0334(19) 0.0315(17) 0.0032(15) 0.0039(13) 0.0035(14)
C00U 0.0294(17) 0.0256(17) 0.0292(17) 0.0049(14) 0.0040(13) 0.0093(13)
C00V 0.0266(17) 0.0271(18) 0.047(2) -0.0014(16) 0.0068(15) 0.0075(14)
C00W 0.0375(19) 0.042(2) 0.0328(18) 0.0193(16) 0.0084(15) 0.0182(16)
C00X 0.0338(18) 0.042(2) 0.0224(16) 0.0073(15) 0.0016(14) 0.0178(15)
C00Y 0.0279(18) 0.0309(19) 0.0313(18) 0.0001(15) 0.0070(14) 0.0020(14)
C00Z 0.0325(18) 0.0262(17) 0.0232(16) 0.0048(13) 0.0028(13) 0.0012(14)
C010 0.044(2) 0.0264(18) 0.048(2) 0.0145(17) 0.0085(17) 0.0105(15)

loop_
_atom_type_symbol
_atom_type_description
_atom_type_scat_dispersion_real
_atom_type_scat_dispersion_imag
_atom_type_scat_source
C C 0.0033 0.0016 'International Tables Vol C Tables 4.2.6.8 and 6.1.1.4'
H H 0.0000 0.0000 'International Tables Vol C Tables 4.2.6.8 and 6.1.1.4'
Cl Cl 0.1484 0.1585 'International Tables Vol C Tables 4.2.6.8 and 6.1.1.4'
N N 0.0061 0.0033 'International Tables Vol C Tables 4.2.6.8 and 6.1.1.4'
O O 0.0106 0.0060 'International Tables Vol C Tables 4.2.6.8 and 6.1.1.4'
S S 0.1246 0.1234 'International Tables Vol C Tables 4.2.6.8 and 6.1.1.4'

loop_
_geom_angle_atom_site_label_1
_geom_angle_atom_site_label_2
_geom_angle_atom_site_label_3
_geom_angle
_geom_angle_site_symmetry_1
_geom_angle_site_symmetry_3
_geom_angle_publ_flag
C00F S001 C008 99.72(13) . . ?
C009 O003 C00K 116.4(2) . . ?
C00M N005 C00C 135.4(3) . . ?
C00M N005 C00E 95.8(2) . . ?
C00C N005 C00E 128.8(3) . . ?
C00F N006 C00Y 105.2(3) . . ?
C00F N007 C00V 105.9(3) . . ?
C00F N007 C010 128.0(3) . . ?
C00V N007 C010 126.0(3) . . ?
C00A C008 C00B 121.4(3) . . ?
C00A C008 S001 120.1(2) . . ?
C00B C008 S001 118.4(2) . . ?
C00D C009 C00L 120.9(3) . . ?
C00D C009 O003 123.6(3) . . ?
C00L C009 O003 115.5(3) . . ?
C008 C00A C00Q 118.6(3) . . ?
C008 C00A C00E 123.3(3) . . ?
C00Q C00A C00E 118.0(3) . . ?
C00H C00B C00P 119.2(3) . . ?
C00H C00B C008 122.9(3) . . ?
C00P C00B C008 117.9(3) . . ?
C00I C00C C00J 120.2(3) . . ?
C00I C00C N005 119.1(3) . . ?
C00J C00C N005 120.6(3) . . ?
C009 C00D C00O 118.6(3) . . ?
C009 C00D H00D 120.7 . . ?
C00O C00D H00D 120.7 . . ?
N005 C00E C00A 114.0(2) . . ?
N005 C00E C00K 86.2(2) . . ?
C00A C00E C00K 116.7(2) . . ?
N005 C00E H00E 112.5 . . ?
C00A C00E H00E 112.5 . . ?
C00K C00E H00E 112.5 . . ?
N006 C00F N007 112.3(3) . . ?
N006 C00F S001 125.1(2) . . ?
N007 C00F S001 122.5(2) . . ?
C00J C00G C00Z 120.0(3) . . ?
C00J C00G H00G 120.0 . . ?
C00Z C00G H00G 120.0 . . ?
C00R C00H C00B 120.7(3) . . ?
C00R C00H H00H 119.7 . . ?
C00B C00H H00H 119.7 . . ?
C00U C00I C00C 120.3(3) . . ?
C00U C00I H00I 119.8 . . ?
C00C C00I H00I 119.8 . . ?
C00G C00J C00C 119.2(3) . . ?
C00G C00J H00J 120.4 . . ?
C00C C00J H00J 120.4 . . ?
O003 C00K C00M 113.7(2) . . ?
O003 C00K C00E 117.1(2) . . ?
C00M C00K C00E 86.2(2) . . ?
O003 C00K H00K 112.5 . . ?
C00M C00K H00K 112.5 . . ?
C00E C00K H00K 112.5 . . ?
C00X C00L C009 119.3(3) . . ?
C00X C00L H00L 120.3 . . ?
C009 C00L H00L 120.3 . . ?
O004 C00M N005 132.5(3) . . ?
O004 C00M C00K 136.0(3) . . ?
N005 C00M C00K 91.4(2) . . ?
C00P C00N C00Q 111.1(3) . . ?
C00P C00N H00A 109.4 . . ?
C00Q C00N H00A 109.4 . . ?
C00P C00N H00B 109.4 . . ?
C00Q C00N H00B 109.4 . . ?
H00A C00N H00B 108.0 . . ?
C00W C00O C00D 120.6(3) . . ?
C00W C00O H00O 119.7 . . ?
C00D C00O H00O 119.7 . . ?
C00T C00P C00B 119.2(3) . . ?
C00T C00P C00N 122.0(3) . . ?
C00B C00P C00N 118.9(3) . . ?
C00A C00Q C00N 110.6(3) . . ?
C00A C00Q H00C 109.5 . . ?
C00N C00Q H00C 109.5 . . ?
C00A C00Q H00F 109.5 . . ?
C00N C00Q H00F 109.5 . . ?
H00C C00Q H00F 108.1 . . ?
C00S C00R C00H 120.1(3) . . ?
C00S C00R H00R 120.0 . . ?
C00H C00R H00R 120.0 . . ?
C00R C00S C00T 119.8(3) . . ?
C00R C00S H00S 120.1 . . ?
C00T C00S H00S 120.1 . . ?
C00S C00T C00P 121.1(3) . . ?
C00S C00T H00T 119.4 . . ?
C00P C00T H00T 119.4 . . ?
C00I C00U C00Z 119.2(3) . . ?
C00I C00U H00U 120.4 . . ?
C00Z C00U H00U 120.4 . . ?
C00Y C00V N007 106.3(3) . . ?
C00Y C00V H00V 126.8 . . ?
N007 C00V H00V 126.8 . . ?
C00X C00W C00O 119.8(3) . . ?
C00X C00W H00W 120.1 . . ?
C00O C00W H00W 120.1 . . ?
C00L C00X C00W 120.7(3) . . ?
C00L C00X H00X 119.6 . . ?
C00W C00X H00X 119.6 . . ?
C00V C00Y N006 110.2(3) . . ?
C00V C00Y H00Y 124.9 . . ?
N006 C00Y H00Y 124.9 . . ?
C00U C00Z C00G 121.0(3) . . ?
C00U C00Z Cl02 119.2(3) . . ?
C00G C00Z Cl02 119.8(2) . . ?
N007 C010 H01A 109.5 . . ?
N007 C010 H01B 109.5 . . ?
H01A C010 H01B 109.5 . . ?
N007 C010 H01C 109.5 . . ?
H01A C010 H01C 109.5 . . ?
H01B C010 H01C 109.5 . . ?

loop_
_geom_bond_atom_site_label_1
_geom_bond_atom_site_label_2
_geom_bond_distance
_geom_bond_site_symmetry_2
_geom_bond_publ_flag
S001 C00F 1.761(3) . ?
S001 C008 1.785(3) . ?
Cl02 C00Z 1.748(3) . ?
O003 C009 1.394(3) . ?
O003 C00K 1.408(3) . ?
O004 C00M 1.212(4) . ?
N005 C00M 1.382(4) . ?
N005 C00C 1.408(4) . ?
N005 C00E 1.484(4) . ?
N006 C00F 1.315(4) . ?
N006 C00Y 1.375(5) . ?
N007 C00F 1.373(4) . ?
N007 C00V 1.375(4) . ?
N007 C010 1.467(4) . ?
C008 C00A 1.343(4) . ?
C008 C00B 1.496(4) . ?
C009 C00D 1.389(4) . ?
C009 C00L 1.392(4) . ?
C00A C00Q 1.516(4) . ?
C00A C00E 1.517(4) . ?
C00B C00H 1.401(4) . ?
C00B C00P 1.407(4) . ?
C00C C00I 1.397(5) . ?
C00C C00J 1.399(4) . ?
C00D C00O 1.393(4) . ?
C00D H00D 0.9400 . ?
C00E C00K 1.576(4) . ?
C00E H00E 0.9900 . ?
C00G C00J 1.385(5) . ?
C00G C00Z 1.396(5) . ?
C00G H00G 0.9400 . ?
C00H C00R 1.399(4) . ?
C00H H00H 0.9400 . ?
C00I C00U 1.384(4) . ?
C00I H00I 0.9400 . ?
C00J H00J 0.9400 . ?
C00K C00M 1.537(4) . ?
C00K H00K 0.9900 . ?
C00L C00X 1.374(4) . ?
C00L H00L 0.9400 . ?
C00N C00P 1.507(4) . ?
C00N C00Q 1.521(5) . ?
C00N H00A 0.9800 . ?
C00N H00B 0.9800 . ?
C00O C00W 1.383(5) . ?
C00O H00O 0.9400 . ?
C00P C00T 1.404(4) . ?
C00Q H00C 0.9800 . ?
C00Q H00F 0.9800 . ?
C00R C00S 1.384(5) . ?
C00R H00R 0.9400 . ?
C00S C00T 1.386(5) . ?
C00S H00S 0.9400 . ?
C00T H00T 0.9400 . ?
C00U C00Z 1.384(4) . ?
C00U H00U 0.9400 . ?
C00V C00Y 1.371(5) . ?
C00V H00V 0.9400 . ?
C00W C00X 1.381(5) . ?
C00W H00W 0.9400 . ?
C00X H00X 0.9400 . ?
C00Y H00Y 0.9400 . ?
C010 H01A 0.9700 . ?
C010 H01B 0.9700 . ?
C010 H01C 0.9700 . ?
